data_4307571
loop_
_publ_author_name
'Wen Zhang'
'Fei Zhao'
'Tao Liu'
'Mei Yuan'
'Zhe-Ming Wang'
'Song Gao'

_publ_section_title
;
Spin Crossover in a Series of Iron(II) Complexes of
2-(2-Alkyl-2H-tetrazol-5-yl)-1,10-phenanthroline: Effects of Alkyl Side
Chain, Solvent, and Anion
;
_journal_name_full 'Inorganic Chemistry'
_journal_page_first 2541
_journal_page_last 2555
_journal_paper_doi 10.1021/ic062062h
_journal_volume 46
_journal_year 2007
_chemical_formula_sum 'C30 H26 Cl2 Fe N12 O9'
_chemical_formula_weight 825.38
_chemical_name_systematic
; 
 ? 
;
_space_group_IT_number 2
_symmetry_cell_setting triclinic
_symmetry_space_group_name_Hall '-P 1'
_symmetry_space_group_name_H-M 'P -1'
_atom_sites_solution_hydrogens geom
_atom_sites_solution_primary direct
_atom_sites_solution_secondary difmap
_audit_creation_method SHELXL-97
_cell_angle_alpha 75.648(2)
_cell_angle_beta 84.107(2)
_cell_angle_gamma 83.3020(10)
_cell_formula_units_Z 2
_cell_length_a 10.7509(3)
_cell_length_b 10.8452(3)
_cell_length_c 15.0267(5)
_cell_measurement_reflns_used 25922
_cell_measurement_temperature 293(2)
_cell_measurement_theta_max 27.485
_cell_measurement_theta_min 3.395
_cell_volume 1680.82(9)
_computing_cell_refinement 'HKL Scalepack (Otwinowski & Minor, 1997)'
_computing_data_collection 'KappaCCD (Nonius B. V., 1998)'
_computing_data_reduction 'HKL Denzo (Otwinowski & Minor, 1997) & maXus (Mackay et al., 1998)'
_computing_molecular_graphics 'Bruker SHELXTL V5.1 (Sheldrick, 1998)'
_computing_publication_material 'SHELXL-97 (Sheldrick, 1997)'
_computing_structure_refinement 'SHELXL-97 (Sheldrick, 1997)'
_computing_structure_solution 'SHELXS-97 (Sheldrick, 1990)'
_diffrn_ambient_temperature 293(2)
_diffrn_detector_area_resol_mean 0.76
_diffrn_measured_fraction_theta_full 0.994
_diffrn_measured_fraction_theta_max 0.994
_diffrn_measurement_device_type 'NONIUS KappaCCD'
_diffrn_measurement_method CCD
_diffrn_radiation_monochromator graphite
_diffrn_radiation_source 'fine-focus sealed tube'
_diffrn_radiation_type MoK\a
_diffrn_radiation_wavelength 0.71073
_diffrn_reflns_av_R_equivalents 0.0904
_diffrn_reflns_av_sigmaI/netI 0.0933
_diffrn_reflns_limit_h_max 13
_diffrn_reflns_limit_h_min -13
_diffrn_reflns_limit_k_max 14
_diffrn_reflns_limit_k_min -14
_diffrn_reflns_limit_l_max 19
_diffrn_reflns_limit_l_min -19
_diffrn_reflns_number 31951
_diffrn_reflns_theta_full 27.47
_diffrn_reflns_theta_max 27.47
_diffrn_reflns_theta_min 3.52
_exptl_absorpt_coefficient_mu 0.682
_exptl_absorpt_correction_T_max 0.838
_exptl_absorpt_correction_T_min 0.744
_exptl_absorpt_correction_type empirical
_exptl_absorpt_process_details '(Blessing, 1995, 1997)'
_exptl_crystal_colour red
_exptl_crystal_density_diffrn 1.631
_exptl_crystal_density_method 'not measured'
_exptl_crystal_description block
_exptl_crystal_F_000 844
_exptl_crystal_size_max 0.30
_exptl_crystal_size_mid 0.30
_exptl_crystal_size_min 0.27
_refine_diff_density_max 0.696
_refine_diff_density_min -0.592
_refine_diff_density_rms 0.072
_refine_ls_extinction_method none
_refine_ls_goodness_of_fit_ref 0.958
_refine_ls_hydrogen_treatment mixed
_refine_ls_matrix_type full
_refine_ls_number_parameters 489
_refine_ls_number_reflns 7640
_refine_ls_number_restraints 0
_refine_ls_restrained_S_all 0.958
_refine_ls_R_factor_all 0.1151
_refine_ls_R_factor_gt 0.0541
_refine_ls_shift/su_max 0.001
_refine_ls_shift/su_mean 0.000
_refine_ls_structure_factor_coef Fsqd
_refine_ls_weighting_details 'calc w=1/[\s^2^(Fo^2^)+(0.0872P)^2^+0.0000P] where P=(Fo^2^+2Fc^2^)/3'
_refine_ls_weighting_scheme calc
_refine_ls_wR_factor_gt 0.1362
_refine_ls_wR_factor_ref 0.1550
_reflns_number_gt 4284
_reflns_number_total 7640
_reflns_threshold_expression >2sigma(I)
_cod_data_source_file ic062062hsi20061026_105250_06.cif
_cod_data_source_block 2a
_cod_depositor_comments
;
The following automatic conversions were performed:
'_symmetry_cell_setting' value 'Triclinic' changed to 'triclinic'
according to '/home/saulius/struct/CIF-dictionaries/cif_core.dic'
dictionary named 'cif_core.dic' version 2.4.1 from 2010-06-29.

Automatic conversion script
Id: cif_fix_enum 1527 2010-12-29 10:47:43Z saulius 
;
_cod_database_code 4307571

loop_
_symmetry_equiv_pos_as_xyz
'x, y, z'
'-x, -y, -z'

loop_
_atom_site_label
_atom_site_type_symbol
_atom_site_fract_x
_atom_site_fract_y
_atom_site_fract_z
_atom_site_U_iso_or_equiv
_atom_site_adp_type
_atom_site_occupancy
_atom_site_symmetry_multiplicity
_atom_site_calc_flag
_atom_site_refinement_flags
_atom_site_disorder_assembly
_atom_site_disorder_group
Fe1 Fe 0.84645(4) 0.72900(4) 0.23409(3) 0.03302(16) Uani 1 1 d . . .
Cl1 Cl 0.74010(11) 0.19753(11) 0.33224(7) 0.0721(3) Uani 1 1 d . . .
Cl2 Cl 0.36990(9) 0.68810(9) 0.18865(6) 0.0506(2) Uani 1 1 d . . .
N1 N 0.7825(2) 0.6200(2) 0.16261(17) 0.0370(6) Uani 1 1 d . . .
N2 N 0.9530(2) 0.7739(2) 0.12400(17) 0.0356(6) Uani 1 1 d . . .
N3 N 0.9511(2) 0.8498(2) 0.26517(18) 0.0392(6) Uani 1 1 d . . .
N4 N 0.9623(3) 0.8979(3) 0.3363(2) 0.0494(7) Uani 1 1 d . . .
N5 N 1.0505(3) 0.9796(3) 0.3049(2) 0.0556(8) Uani 1 1 d . . .
N6 N 1.0956(3) 0.9879(3) 0.2187(2) 0.0526(8) Uani 1 1 d . . .
N7 N 0.9471(3) 0.5752(2) 0.30494(18) 0.0384(6) Uani 1 1 d . . .
N8 N 0.7350(2) 0.6907(2) 0.34213(16) 0.0368(6) Uani 1 1 d . . .
N9 N 0.7074(2) 0.8655(2) 0.20472(16) 0.0335(6) Uani 1 1 d . . .
N10 N 0.6773(3) 0.9642(2) 0.13571(17) 0.0389(6) Uani 1 1 d . . .
N11 N 0.5693(3) 1.0172(3) 0.16534(19) 0.0434(7) Uani 1 1 d . . .
N12 N 0.5252(3) 0.9599(3) 0.24957(19) 0.0446(7) Uani 1 1 d . . .
C1 C 0.6968(3) 0.5368(3) 0.1858(2) 0.0459(8) Uani 1 1 d . . .
H1 H 0.6584 0.5205 0.2453 0.055 Uiso 1 1 calc R . .
C2 C 0.6621(4) 0.4719(4) 0.1224(3) 0.0625(11) Uani 1 1 d . . .
H2 H 0.6003 0.4156 0.1407 0.075 Uiso 1 1 calc R . .
C3 C 0.7168(4) 0.4905(4) 0.0369(3) 0.0628(11) Uani 1 1 d . . .
H3 H 0.6929 0.4479 -0.0043 0.075 Uiso 1 1 calc R . .
C4 C 0.8114(4) 0.5759(3) 0.0096(2) 0.0504(9) Uani 1 1 d . . .
C5 C 0.8805(5) 0.6046(4) -0.0782(3) 0.0657(12) Uani 1 1 d . . .
H5 H 0.8613 0.5674 -0.1240 0.079 Uiso 1 1 calc R . .
C6 C 0.9730(4) 0.6842(4) -0.0973(3) 0.0650(12) Uani 1 1 d . . .
H6 H 1.0165 0.6988 -0.1551 0.078 Uiso 1 1 calc R . .
C7 C 1.0054(4) 0.7462(3) -0.0305(2) 0.0510(9) Uani 1 1 d . . .
C8 C 1.0996(4) 0.8315(4) -0.0396(3) 0.0586(11) Uani 1 1 d . . .
H8 H 1.1511 0.8498 -0.0940 0.070 Uiso 1 1 calc R . .
C9 C 1.1152(3) 0.8864(3) 0.0298(3) 0.0537(10) Uani 1 1 d . . .
H9 H 1.1766 0.9425 0.0230 0.064 Uiso 1 1 calc R . .
C10 C 1.0381(3) 0.8578(3) 0.1119(2) 0.0429(8) Uani 1 1 d . . .
C11 C 0.9353(3) 0.7207(3) 0.0539(2) 0.0410(8) Uani 1 1 d . . .
C12 C 0.8407(3) 0.6367(3) 0.0755(2) 0.0391(8) Uani 1 1 d . . .
C13 C 1.0325(3) 0.9027(3) 0.1953(2) 0.0415(8) Uani 1 1 d . . .
C14 C 1.0949(4) 1.0529(5) 0.3628(4) 0.0835(14) Uani 1 1 d . . .
H14A H 1.0719 1.1431 0.3374 0.100 Uiso 1 1 calc R . .
H14B H 1.0523 1.0299 0.4238 0.100 Uiso 1 1 calc R . .
C15 C 1.2272(6) 1.0335(7) 0.3709(5) 0.135(3) Uani 1 1 d . . .
H15A H 1.2527 0.9436 0.3880 0.203 Uiso 1 1 calc R . .
H15B H 1.2477 1.0732 0.4173 0.203 Uiso 1 1 calc R . .
H15C H 1.2701 1.0709 0.3130 0.203 Uiso 1 1 calc R . .
C16 C 1.0598(3) 0.5187(3) 0.2856(2) 0.0452(8) Uani 1 1 d . . .
H16 H 1.1063 0.5553 0.2318 0.054 Uiso 1 1 calc R . .
C17 C 1.1107(4) 0.4066(3) 0.3431(3) 0.0550(10) Uani 1 1 d . . .
H17 H 1.1893 0.3693 0.3268 0.066 Uiso 1 1 calc R . .
C18 C 1.0462(4) 0.3517(3) 0.4227(3) 0.0574(11) Uani 1 1 d . . .
H18 H 1.0803 0.2765 0.4606 0.069 Uiso 1 1 calc R . .
C19 C 0.9282(4) 0.4082(3) 0.4480(2) 0.0488(9) Uani 1 1 d . . .
C20 C 0.8465(5) 0.3647(4) 0.5308(2) 0.0589(11) Uani 1 1 d . . .
H20 H 0.8718 0.2889 0.5721 0.071 Uiso 1 1 calc R . .
C21 C 0.7375(4) 0.4280(4) 0.5505(2) 0.0575(10) Uani 1 1 d . . .
H21 H 0.6901 0.3962 0.6051 0.069 Uiso 1 1 calc R . .
C22 C 0.6916(4) 0.5449(3) 0.4887(2) 0.0483(9) Uani 1 1 d . . .
C23 C 0.5825(4) 0.6230(4) 0.5023(2) 0.0548(10) Uani 1 1 d . . .
H23 H 0.5319 0.6018 0.5569 0.066 Uiso 1 1 calc R . .
C24 C 0.5486(3) 0.7312(4) 0.4362(2) 0.0514(9) Uani 1 1 d . . .
H24 H 0.4755 0.7830 0.4452 0.062 Uiso 1 1 calc R . .
C25 C 0.6272(3) 0.7615(3) 0.3546(2) 0.0385(7) Uani 1 1 d . . .
C26 C 0.7672(3) 0.5850(3) 0.4076(2) 0.0405(8) Uani 1 1 d . . .
C27 C 0.8838(3) 0.5202(3) 0.3859(2) 0.0399(8) Uani 1 1 d . . .
C28 C 0.6134(3) 0.8645(3) 0.2728(2) 0.0366(7) Uani 1 1 d . . .
C29 C 0.5036(4) 1.1319(3) 0.1083(3) 0.0579(10) Uani 1 1 d . . .
H29A H 0.5572 1.1652 0.0537 0.069 Uiso 1 1 calc R . .
H29B H 0.4858 1.1974 0.1429 0.069 Uiso 1 1 calc R . .
C30 C 0.3832(4) 1.1013(5) 0.0804(3) 0.0790(14) Uani 1 1 d . . .
H30A H 0.4010 1.0380 0.0449 0.119 Uiso 1 1 calc R . .
H30B H 0.3417 1.1774 0.0438 0.119 Uiso 1 1 calc R . .
H30C H 0.3299 1.0689 0.1344 0.119 Uiso 1 1 calc R . .
O1 O 0.8455(4) 0.2772(5) 0.2987(3) 0.1266(15) Uani 1 1 d . . .
O2 O 0.7328(4) 0.1401(4) 0.2593(3) 0.1155(13) Uani 1 1 d . . .
O3 O 0.7705(6) 0.1152(5) 0.4102(3) 0.211(3) Uani 1 1 d . . .
O4 O 0.6353(4) 0.2807(4) 0.3469(3) 0.1250(16) Uani 1 1 d . . .
O5 O 0.3113(4) 0.6165(5) 0.1437(3) 0.149(2) Uani 1 1 d . . .
O6 O 0.4394(3) 0.6048(4) 0.2563(2) 0.1211(16) Uani 1 1 d . . .
O7 O 0.4549(4) 0.7628(3) 0.1264(2) 0.1036(12) Uani 1 1 d . . .
O8 O 0.2783(3) 0.7600(3) 0.2337(2) 0.0913(11) Uani 1 1 d . . .
O9 O 0.3979(4) 0.3199(4) 0.2586(3) 0.1330(15) Uani 1 1 d . . .

loop_
_atom_site_aniso_label
_atom_site_aniso_U_11
_atom_site_aniso_U_22
_atom_site_aniso_U_33
_atom_site_aniso_U_23
_atom_site_aniso_U_13
_atom_site_aniso_U_12
Fe1 0.0309(3) 0.0343(3) 0.0333(3) -0.00680(18) -0.00364(18) -0.00266(19)
Cl1 0.0734(8) 0.0767(7) 0.0640(7) -0.0230(6) -0.0017(5) 0.0129(6)
Cl2 0.0480(5) 0.0567(5) 0.0457(5) -0.0099(4) -0.0062(4) -0.0023(4)
N1 0.0364(15) 0.0354(14) 0.0389(15) -0.0087(11) -0.0061(12) 0.0003(12)
N2 0.0307(15) 0.0330(14) 0.0392(15) -0.0036(11) -0.0016(11) 0.0016(12)
N3 0.0373(16) 0.0332(14) 0.0472(16) -0.0092(12) -0.0117(13) 0.0031(12)
N4 0.0502(19) 0.0450(17) 0.0565(18) -0.0170(14) -0.0146(15) 0.0004(15)
N5 0.0469(19) 0.0503(18) 0.076(2) -0.0256(16) -0.0089(17) -0.0031(15)
N6 0.0388(17) 0.0390(16) 0.081(2) -0.0154(15) -0.0045(16) -0.0045(13)
N7 0.0393(16) 0.0356(14) 0.0436(15) -0.0128(12) -0.0122(12) -0.0022(12)
N8 0.0400(16) 0.0389(14) 0.0322(14) -0.0061(11) -0.0062(11) -0.0085(13)
N9 0.0331(15) 0.0341(14) 0.0328(13) -0.0060(11) -0.0045(11) -0.0037(11)
N10 0.0368(16) 0.0383(15) 0.0403(15) -0.0066(12) -0.0063(12) -0.0016(13)
N11 0.0386(17) 0.0400(15) 0.0515(17) -0.0117(13) -0.0085(14) 0.0034(13)
N12 0.0370(16) 0.0483(16) 0.0495(17) -0.0152(14) -0.0027(13) -0.0019(14)
C1 0.042(2) 0.0446(19) 0.055(2) -0.0165(16) -0.0087(16) -0.0058(17)
C2 0.063(3) 0.055(2) 0.077(3) -0.025(2) -0.012(2) -0.012(2)
C3 0.073(3) 0.058(2) 0.066(3) -0.029(2) -0.016(2) -0.001(2)
C4 0.059(2) 0.048(2) 0.045(2) -0.0176(17) -0.0096(18) 0.0117(18)
C5 0.088(3) 0.065(3) 0.046(2) -0.025(2) -0.009(2) 0.016(2)
C6 0.078(3) 0.070(3) 0.041(2) -0.014(2) 0.005(2) 0.011(2)
C7 0.054(2) 0.049(2) 0.0411(19) -0.0062(16) 0.0063(17) 0.0135(18)
C8 0.054(2) 0.060(2) 0.044(2) 0.0037(19) 0.0204(18) 0.011(2)
C9 0.040(2) 0.048(2) 0.061(2) 0.0017(18) 0.0124(18) -0.0029(17)
C10 0.0310(18) 0.0344(17) 0.056(2) -0.0007(15) -0.0013(15) 0.0014(15)
C11 0.040(2) 0.0390(18) 0.0397(18) -0.0084(15) 0.0002(15) 0.0078(15)
C12 0.0409(19) 0.0365(17) 0.0395(18) -0.0122(14) -0.0051(15) 0.0073(15)
C13 0.0309(18) 0.0341(17) 0.055(2) -0.0041(15) -0.0025(15) 0.0016(15)
C14 0.065(3) 0.079(3) 0.128(4) -0.058(3) -0.018(3) -0.015(2)
C15 0.086(4) 0.207(8) 0.148(6) -0.106(5) -0.036(4) -0.002(5)
C16 0.044(2) 0.0401(19) 0.056(2) -0.0193(16) -0.0135(17) 0.0025(16)
C17 0.053(2) 0.047(2) 0.073(3) -0.028(2) -0.025(2) 0.0079(18)
C18 0.077(3) 0.0327(18) 0.070(3) -0.0153(18) -0.041(2) 0.0008(19)
C19 0.061(3) 0.0363(18) 0.056(2) -0.0118(16) -0.0320(19) -0.0063(18)
C20 0.093(3) 0.043(2) 0.042(2) 0.0032(17) -0.026(2) -0.028(2)
C21 0.081(3) 0.056(2) 0.037(2) -0.0021(17) -0.0085(19) -0.027(2)
C22 0.062(2) 0.052(2) 0.0342(18) -0.0038(16) -0.0083(17) -0.0263(19)
C23 0.058(2) 0.075(3) 0.0350(19) -0.0131(18) 0.0045(17) -0.026(2)
C24 0.044(2) 0.067(2) 0.045(2) -0.0172(18) 0.0067(16) -0.0127(18)
C25 0.0359(19) 0.0439(18) 0.0377(17) -0.0112(14) -0.0037(14) -0.0074(16)
C26 0.052(2) 0.0401(18) 0.0309(17) -0.0040(14) -0.0108(15) -0.0146(16)
C27 0.050(2) 0.0339(17) 0.0384(18) -0.0066(14) -0.0162(15) -0.0083(16)
C28 0.0300(17) 0.0427(18) 0.0389(18) -0.0133(14) -0.0034(14) -0.0028(15)
C29 0.053(2) 0.049(2) 0.065(2) -0.0045(18) -0.0114(19) 0.0073(18)
C30 0.064(3) 0.083(3) 0.079(3) 0.000(2) -0.021(2) 0.013(2)
O1 0.081(3) 0.173(4) 0.149(4) -0.069(3) -0.004(2) -0.041(3)
O2 0.144(4) 0.110(3) 0.119(3) -0.064(2) -0.010(3) -0.040(3)
O3 0.282(7) 0.180(5) 0.092(3) 0.025(3) 0.033(4) 0.137(5)
O4 0.103(3) 0.113(3) 0.122(3) -0.002(2) 0.046(2) 0.034(2)
O5 0.134(4) 0.239(5) 0.127(3) -0.122(4) 0.029(3) -0.101(4)
O6 0.096(3) 0.157(3) 0.071(2) 0.006(2) 0.0037(19) 0.070(3)
O7 0.117(3) 0.087(2) 0.094(2) -0.0031(19) 0.030(2) -0.031(2)
O8 0.087(2) 0.081(2) 0.088(2) -0.0122(17) 0.0088(18) 0.0359(18)
O9 0.112(3) 0.131(3) 0.162(4) -0.055(3) 0.013(3) -0.012(3)

loop_
_atom_type_symbol
_atom_type_description
_atom_type_scat_dispersion_real
_atom_type_scat_dispersion_imag
_atom_type_scat_source
C C 0.0033 0.0016 'International Tables Vol C Tables 4.2.6.8 and 6.1.1.4'
H H 0.0000 0.0000 'International Tables Vol C Tables 4.2.6.8 and 6.1.1.4'
N N 0.0061 0.0033 'International Tables Vol C Tables 4.2.6.8 and 6.1.1.4'
O O 0.0106 0.0060 'International Tables Vol C Tables 4.2.6.8 and 6.1.1.4'
Cl Cl 0.1484 0.1585 'International Tables Vol C Tables 4.2.6.8 and 6.1.1.4'
Fe Fe 0.3463 0.8444 'International Tables Vol C Tables 4.2.6.8 and 6.1.1.4'

loop_
_geom_angle_atom_site_label_1
_geom_angle_atom_site_label_2
_geom_angle_atom_site_label_3
_geom_angle
_geom_angle_site_symmetry_1
_geom_angle_site_symmetry_3
_geom_angle_publ_flag
N8 Fe1 N2 177.44(11) . . ?
N8 Fe1 N9 78.18(10) . . ?
N2 Fe1 N9 99.27(10) . . ?
N8 Fe1 N3 101.63(11) . . ?
N2 Fe1 N3 78.18(11) . . ?
N9 Fe1 N3 91.14(10) . . ?
N8 Fe1 N1 98.72(11) . . ?
N2 Fe1 N1 81.50(11) . . ?
N9 Fe1 N1 93.33(10) . . ?
N3 Fe1 N1 159.64(11) . . ?
N8 Fe1 N7 81.36(11) . . ?
N2 Fe1 N7 101.20(11) . . ?
N9 Fe1 N7 159.53(11) . . ?
N3 Fe1 N7 92.83(10) . . ?
N1 Fe1 N7 89.88(10) . . ?
O3 Cl1 O4 111.5(3) . . ?
O3 Cl1 O2 113.8(3) . . ?
O4 Cl1 O2 114.0(3) . . ?
O3 Cl1 O1 107.6(4) . . ?
O4 Cl1 O1 106.5(3) . . ?
O2 Cl1 O1 102.5(2) . . ?
O5 Cl2 O6 108.6(3) . . ?
O5 Cl2 O8 109.4(3) . . ?
O6 Cl2 O8 107.37(19) . . ?
O5 Cl2 O7 110.2(2) . . ?
O6 Cl2 O7 107.4(2) . . ?
O8 Cl2 O7 113.7(2) . . ?
C1 N1 C12 117.1(3) . . ?
C1 N1 Fe1 131.1(2) . . ?
C12 N1 Fe1 111.8(2) . . ?
C10 N2 C11 119.7(3) . . ?
C10 N2 Fe1 123.3(2) . . ?
C11 N2 Fe1 117.0(2) . . ?
N4 N3 C13 108.2(3) . . ?
N4 N3 Fe1 137.6(2) . . ?
C13 N3 Fe1 114.2(2) . . ?
N3 N4 N5 103.4(3) . . ?
N6 N5 N4 115.7(3) . . ?
N6 N5 C14 122.2(3) . . ?
N4 N5 C14 122.1(3) . . ?
N5 N6 C13 101.3(3) . . ?
C16 N7 C27 116.8(3) . . ?
C16 N7 Fe1 131.5(2) . . ?
C27 N7 Fe1 111.7(2) . . ?
C25 N8 C26 119.5(3) . . ?
C25 N8 Fe1 123.3(2) . . ?
C26 N8 Fe1 117.2(2) . . ?
N10 N9 C28 106.8(2) . . ?
N10 N9 Fe1 138.2(2) . . ?
C28 N9 Fe1 114.97(19) . . ?
N11 N10 N9 104.6(2) . . ?
N10 N11 N12 115.2(3) . . ?
N10 N11 C29 121.8(3) . . ?
N12 N11 C29 123.0(3) . . ?
C28 N12 N11 101.5(3) . . ?
N1 C1 C2 121.9(3) . . ?
C3 C2 C1 121.0(4) . . ?
C2 C3 C4 119.3(4) . . ?
C12 C4 C3 116.6(3) . . ?
C12 C4 C5 117.0(4) . . ?
C3 C4 C5 126.4(4) . . ?
C6 C5 C4 122.4(4) . . ?
C5 C6 C7 121.5(4) . . ?
C11 C7 C8 115.9(3) . . ?
C11 C7 C6 115.8(4) . . ?
C8 C7 C6 128.3(4) . . ?
C9 C8 C7 120.9(3) . . ?
C8 C9 C10 119.5(4) . . ?
N2 C10 C9 120.9(3) . . ?
N2 C10 C13 107.7(3) . . ?
C9 C10 C13 131.3(3) . . ?
N2 C11 C7 123.0(3) . . ?
N2 C11 C12 113.5(3) . . ?
C7 C11 C12 123.5(3) . . ?
N1 C12 C4 124.1(3) . . ?
N1 C12 C11 116.1(3) . . ?
C4 C12 C11 119.8(3) . . ?
N6 C13 N3 111.4(3) . . ?
N6 C13 C10 132.0(3) . . ?
N3 C13 C10 116.5(3) . . ?
C15 C14 N5 114.1(4) . . ?
N7 C16 C17 122.4(3) . . ?
C18 C17 C16 120.4(4) . . ?
C17 C18 C19 120.0(3) . . ?
C18 C19 C27 115.8(3) . . ?
C18 C19 C20 127.9(3) . . ?
C27 C19 C20 116.3(3) . . ?
C21 C20 C19 123.4(3) . . ?
C20 C21 C22 121.1(3) . . ?
C23 C22 C26 117.0(3) . . ?
C23 C22 C21 127.1(3) . . ?
C26 C22 C21 115.9(4) . . ?
C24 C23 C22 120.9(3) . . ?
C23 C24 C25 118.4(3) . . ?
N8 C25 C24 121.5(3) . . ?
N8 C25 C28 107.9(3) . . ?
C24 C25 C28 130.6(3) . . ?
N8 C26 C22 122.6(3) . . ?
N8 C26 C27 113.5(3) . . ?
C22 C26 C27 123.9(3) . . ?
N7 C27 C19 124.7(3) . . ?
N7 C27 C26 116.0(3) . . ?
C19 C27 C26 119.3(3) . . ?
N12 C28 N9 111.8(3) . . ?
N12 C28 C25 132.6(3) . . ?
N9 C28 C25 115.6(3) . . ?
N11 C29 C30 110.9(3) . . ?

loop_
_geom_bond_atom_site_label_1
_geom_bond_atom_site_label_2
_geom_bond_distance
_geom_bond_site_symmetry_2
_geom_bond_publ_flag
Fe1 N8 1.904(2) . ?
Fe1 N2 1.905(2) . ?
Fe1 N9 1.979(2) . ?
Fe1 N3 1.989(3) . ?
Fe1 N1 1.999(3) . ?
Fe1 N7 2.006(3) . ?
Cl1 O3 1.330(4) . ?
Cl1 O4 1.393(3) . ?
Cl1 O2 1.401(3) . ?
Cl1 O1 1.477(4) . ?
Cl2 O5 1.384(4) . ?
Cl2 O6 1.397(3) . ?
Cl2 O8 1.408(3) . ?
Cl2 O7 1.410(3) . ?
N1 C1 1.325(4) . ?
N1 C12 1.370(4) . ?
N2 C10 1.333(4) . ?
N2 C11 1.359(4) . ?
N3 N4 1.323(4) . ?
N3 C13 1.352(4) . ?
N4 N5 1.342(4) . ?
N5 N6 1.321(4) . ?
N5 C14 1.462(5) . ?
N6 C13 1.339(4) . ?
N7 C16 1.330(4) . ?
N7 C27 1.365(4) . ?
N8 C25 1.337(4) . ?
N8 C26 1.349(4) . ?
N9 N10 1.328(3) . ?
N9 C28 1.361(4) . ?
N10 N11 1.320(4) . ?
N11 N12 1.330(4) . ?
N11 C29 1.474(4) . ?
N12 C28 1.323(4) . ?
C1 C2 1.416(5) . ?
C2 C3 1.334(5) . ?
C3 C4 1.416(6) . ?
C4 C12 1.398(5) . ?
C4 C5 1.427(5) . ?
C5 C6 1.355(6) . ?
C6 C7 1.428(6) . ?
C7 C11 1.389(4) . ?
C7 C8 1.423(6) . ?
C8 C9 1.355(5) . ?
C9 C10 1.403(4) . ?
C10 C13 1.445(5) . ?
C11 C12 1.404(5) . ?
C14 C15 1.426(7) . ?
C16 C17 1.395(5) . ?
C17 C18 1.356(5) . ?
C18 C19 1.402(5) . ?
C19 C27 1.403(4) . ?
C19 C20 1.457(5) . ?
C20 C21 1.332(6) . ?
C21 C22 1.442(5) . ?
C22 C23 1.393(5) . ?
C22 C26 1.397(4) . ?
C23 C24 1.376(5) . ?
C24 C25 1.405(4) . ?
C25 C28 1.449(4) . ?
C26 C27 1.413(5) . ?
C29 C30 1.497(6) . ?
